data_2224566
loop_
_publ_author_name
'Nabid, Mohammad Reza'
'Tabatabaei Rezaei, Seyed Jamal'
'Fazaeli, Yousef'
'Ng, Seik Weng'

_publ_section_title 1'-Methyl-2-oxo-5'-phenylspiro[indoline-3,3'-pyrrolidine]-4',4'-dicarbonitrile
_journal_coeditor_code BT5137
_journal_issue 1
_journal_name_full 'Acta Crystallographica Section E'
_journal_page_first o145
_journal_paper_doi 10.1107/S1600536809053094
_journal_volume 66
_journal_year 2010
_chemical_formula_iupac 'C20 H16 N4 O'
_chemical_formula_moiety 'C20 H16 N4 O'
_chemical_formula_sum 'C20 H16 N4 O'
_chemical_formula_weight 328.37
_chemical_name_systematic 1'-Methyl-2-oxo-5'-phenylspiro[indoline-3,3'-pyrrolidine]-4',4'-dicarbonitrile
_space_group_IT_number 9
_symmetry_cell_setting monoclinic
_symmetry_space_group_name_Hall 'C -2yc'
_symmetry_space_group_name_H-M 'C 1 c 1'
_atom_sites_solution_hydrogens geom
_atom_sites_solution_primary direct
_atom_sites_solution_secondary difmap
_audit_creation_method SHELXL-97
_cell_angle_alpha 90.00
_cell_angle_beta 101.8880(10)
_cell_angle_gamma 90.00
_cell_formula_units_Z 16
_cell_length_a 14.3750(3)
_cell_length_b 15.8411(3)
_cell_length_c 30.7348(5)
_cell_measurement_reflns_used 8592
_cell_measurement_temperature 295(2)
_cell_measurement_theta_max 28.2
_cell_measurement_theta_min 2.1
_cell_volume 6848.7(2)
_computing_cell_refinement 'SAINT (Bruker, 2009)'
_computing_data_collection 'APEX2 (Bruker, 2009)'
_computing_data_reduction 'SAINT (Bruker, 2009)'
_computing_molecular_graphics 'X-SEED (Barbour, 2001)'
_computing_publication_material 'publCIF (Westrip, 2009)'
_computing_structure_refinement 'SHELXL97 (Sheldrick, 2008)'
_computing_structure_solution 'SHELXS97 (Sheldrick, 2008)'
_diffrn_ambient_temperature 295(2)
_diffrn_measured_fraction_theta_full 1.000
_diffrn_measured_fraction_theta_max 1.000
_diffrn_measurement_device_type 'Bruker SMART APEX diffractometer'
_diffrn_measurement_method '\w scans'
_diffrn_radiation_monochromator graphite
_diffrn_radiation_source 'fine-focus sealed tube'
_diffrn_radiation_type MoK\a
_diffrn_radiation_wavelength 0.71073
_diffrn_reflns_av_R_equivalents 0.0616
_diffrn_reflns_av_sigmaI/netI 0.0527
_diffrn_reflns_limit_h_max 18
_diffrn_reflns_limit_h_min -18
_diffrn_reflns_limit_k_max 20
_diffrn_reflns_limit_k_min -19
_diffrn_reflns_limit_l_max 39
_diffrn_reflns_limit_l_min -39
_diffrn_reflns_number 39181
_diffrn_reflns_theta_full 27.50
_diffrn_reflns_theta_max 27.50
_diffrn_reflns_theta_min 1.35
_diffrn_standards_decay_% 0
_diffrn_standards_interval_count 0
_diffrn_standards_interval_time 0
_diffrn_standards_number 0
_exptl_absorpt_coefficient_mu 0.082
_exptl_absorpt_correction_type none
_exptl_crystal_colour Colorless
_exptl_crystal_density_diffrn 1.274
_exptl_crystal_density_method 'not measured'
_exptl_crystal_description Block
_exptl_crystal_F_000 2752
_exptl_crystal_size_max 0.20
_exptl_crystal_size_mid 0.15
_exptl_crystal_size_min 0.05
_refine_diff_density_max 0.574
_refine_diff_density_min -0.251
_refine_ls_extinction_method none
_refine_ls_goodness_of_fit_ref 1.032
_refine_ls_hydrogen_treatment constr
_refine_ls_matrix_type full
_refine_ls_number_parameters 901
_refine_ls_number_reflns 7860
_refine_ls_number_restraints 2
_refine_ls_restrained_S_all 1.032
_refine_ls_R_factor_all 0.1171
_refine_ls_R_factor_gt 0.0720
_refine_ls_shift/su_max 0.001
_refine_ls_shift/su_mean 0.001
_refine_ls_structure_factor_coef Fsqd
_refine_ls_weighting_details 'calc w=1/[\s^2^(Fo^2^)+(0.1236P)^2^] where P=(Fo^2^+2Fc^2^)/3'
_refine_ls_weighting_scheme calc
_refine_ls_wR_factor_gt 0.1660
_refine_ls_wR_factor_ref 0.1976
_reflns_number_gt 4866
_reflns_number_total 7860
_reflns_threshold_expression I>2\s(I)
_cod_data_source_file bt5137.cif
_cod_data_source_block I
_cod_depositor_comments
;
The following automatic conversions were performed:
'_symmetry_cell_setting' value 'Monoclinic' changed to 'monoclinic'
according to '/home/saulius/struct/CIF-dictionaries/cif_core.dic'
dictionary named 'cif_core.dic' version 2.4.1 from
2010-06-29.

'_exptl_absorpt_correction_type' value 'None' changed to
'none' according to '/home/saulius/struct/CIF-dictionaries/cif_core.dic'
dictionary named 'cif_core.dic' version 2.4.1 from 2010-06-29.

Automatic conversion script
Id: cif_fix_enum 1527 2010-12-29 10:47:43Z saulius 

The following automatic conversions were performed:

'_symmetry_cell_setting' value 'Monoclinic' changed to 'monoclinic'
according to /home/saulius/struct/CIF-dictionaries/cif_core.dic
dictionary named 'cif_core.dic' version 2.4.1 from
2010-06-29.

'_exptl_absorpt_correction_type' value 'None' changed to
'none' according to
/home/saulius/struct/CIF-dictionaries/cif_core.dic dictionary named
'cif_core.dic' version 2.4.1 from 2010-06-29.

Automatic conversion script
Id: cif_fix_values 1715 2011-07-08 13:25:40Z adriana 
;
_cod_original_sg_symbol_H-M 'C c'
_cod_database_code 2224566
_cod_database_fobs_code 2224566

loop_
_symmetry_equiv_pos_as_xyz
'x, y, z'
'x, -y, z+1/2'
'x+1/2, y+1/2, z'
'x+1/2, -y+1/2, z+1/2'

loop_
_atom_site_type_symbol
_atom_site_label
_atom_site_fract_x
_atom_site_fract_y
_atom_site_fract_z
_atom_site_U_iso_or_equiv
_atom_site_adp_type
_atom_site_calc_flag
_atom_site_refinement_flags
_atom_site_occupancy
_atom_site_disorder_assembly
_atom_site_disorder_group
O O1 0.5000(4) 0.4227(3) 0.50000(15) 0.0745(13) Uani d . 1 . .
O O2 0.4094(3) 0.6148(2) 0.39678(14) 0.0600(11) Uani d . 1 . .
O O3 0.4609(4) 0.3302(3) 0.23104(15) 0.0803(15) Uani d . 1 . .
O O4 0.0523(3) 0.6404(2) 0.33482(15) 0.0636(11) Uani d . 1 . .
N N1 0.4163(4) 0.4444(3) 0.42872(18) 0.0458(12) Uani d . 1 . .
H H1 0.4154 0.4987 0.4286 0.055 Uiso calc R 1 . .
N N2 0.4967(4) 0.1845(3) 0.49913(18) 0.0488(13) Uani d . 1 . .
N N3 0.2501(4) 0.3842(4) 0.5061(2) 0.0745(16) Uani d . 1 . .
N N4 0.2459(4) 0.1583(3) 0.4414(2) 0.0672(17) Uani d . 1 . .
N N5 0.3614(3) 0.7448(3) 0.36747(17) 0.0372(11) Uani d . 1 . .
H H5 0.3350 0.7298 0.3409 0.045 Uiso calc R 1 . .
N N6 0.5214(3) 0.6988(3) 0.51471(15) 0.0430(11) Uani d . 1 . .
N N7 0.3036(5) 0.8377(4) 0.5185(2) 0.082(2) Uani d . 1 . .
N N8 0.2140(4) 0.6247(4) 0.43970(19) 0.0704(16) Uani d . 1 . .
N N9 0.5469(4) 0.3105(3) 0.30183(16) 0.0463(12) Uani d . 1 . .
H H9 0.5508 0.2564 0.3018 0.056 Uiso calc R 1 . .
N N10 0.4660(3) 0.5696(3) 0.23200(18) 0.0523(13) Uani d . 1 . .
N N11 0.7072(5) 0.3702(4) 0.2223(2) 0.0810(18) Uani d . 1 . .
N N12 0.7171(4) 0.5954(4) 0.2875(2) 0.0672(17) Uani d . 1 . .
N N13 0.1014(4) 0.5112(3) 0.36387(18) 0.0450(12) Uani d . 1 . .
H H13 0.1294 0.5269 0.3901 0.054 Uiso calc R 1 . .
N N14 -0.0612(3) 0.5524(3) 0.21707(16) 0.0424(12) Uani d . 1 . .
N N15 0.1564(5) 0.4170(4) 0.2118(2) 0.0767(19) Uani d . 1 . .
N N16 0.2441(4) 0.6315(4) 0.28951(18) 0.0688(16) Uani d . 1 . .
C C1 0.3771(3) 0.3941(3) 0.39179(17) 0.0370(11) Uani d . 1 . .
C C2 0.3392(4) 0.4208(4) 0.3492(2) 0.0464(15) Uani d . 1 . .
H H2 0.3324 0.4778 0.3422 0.056 Uiso calc R 1 . .
C C3 0.3114(4) 0.3591(4) 0.3173(2) 0.0578(15) Uani d . 1 . .
H H3 0.2843 0.3747 0.2883 0.069 Uiso calc R 1 . .
C C4 0.3235(5) 0.2750(4) 0.3280(2) 0.0640(18) Uani d . 1 . .
H H4 0.3053 0.2347 0.3059 0.077 Uiso calc R 1 . .
C C5 0.3618(4) 0.2492(4) 0.3707(2) 0.0449(15) Uani d . 1 . .
H H5A 0.3705 0.1922 0.3774 0.054 Uiso calc R 1 . .
C C6 0.3872(4) 0.3099(3) 0.4034(2) 0.0390(12) Uani d . 1 . .
C C7 0.4306(4) 0.3034(3) 0.45186(18) 0.0409(12) Uani d . 1 . .
C C8 0.4556(4) 0.3972(3) 0.4645(2) 0.0442(14) Uani d . 1 . .
C C9 0.5172(4) 0.2412(4) 0.4647(2) 0.0542(17) Uani d . 1 . .
H H9A 0.5254 0.2091 0.4389 0.065 Uiso calc R 1 . .
H H9B 0.5752 0.2726 0.4758 0.065 Uiso calc R 1 . .
C C10 0.4364(4) 0.2321(3) 0.52346(18) 0.0444(12) Uani d . 1 . .
H H10 0.4738 0.2781 0.5398 0.053 Uiso calc R 1 . .
C C11 0.3635(4) 0.2699(3) 0.48389(18) 0.0411(12) Uani d . 1 . .
C C12 0.5809(5) 0.1476(5) 0.5260(3) 0.070(2) Uani d . 1 . .
H H12A 0.5633 0.1121 0.5483 0.105 Uiso calc R 1 . .
H H12B 0.6223 0.1917 0.5401 0.105 Uiso calc R 1 . .
H H12C 0.6132 0.1145 0.5076 0.105 Uiso calc R 1 . .
C C13 0.3948(4) 0.1791(4) 0.5558(2) 0.0459(13) Uani d . 1 . .
C C14 0.3623(5) 0.0975(4) 0.5459(2) 0.0583(17) Uani d . 1 . .
H H14 0.3668 0.0731 0.5189 0.070 Uiso calc R 1 . .
C C15 0.3227(5) 0.0519(4) 0.5767(3) 0.0604(18) Uani d . 1 . .
H H15 0.2993 -0.0023 0.5701 0.072 Uiso calc R 1 . .
C C16 0.3192(6) 0.0888(5) 0.6169(3) 0.074(2) Uani d . 1 . .
H H16 0.2931 0.0585 0.6374 0.088 Uiso calc R 1 . .
C C17 0.3521(5) 0.1673(5) 0.6275(2) 0.067(2) Uani d . 1 . .
H H17 0.3496 0.1902 0.6550 0.081 Uiso calc R 1 . .
C C18 0.3904(5) 0.2143(4) 0.5967(2) 0.0583(16) Uani d . 1 . .
H H18 0.4127 0.2688 0.6036 0.070 Uiso calc R 1 . .
C C19 0.3028(4) 0.3354(4) 0.4968(2) 0.0456(13) Uani d . 1 . .
C C20 0.2986(4) 0.2049(3) 0.4606(2) 0.0438(13) Uani d . 1 . .
C C21 0.3701(4) 0.8286(3) 0.38201(19) 0.0398(12) Uani d . 1 . .
C C22 0.3460(5) 0.9015(4) 0.3568(2) 0.0491(16) Uani d . 1 . .
H H22 0.3179 0.8992 0.3267 0.059 Uiso calc R 1 . .
C C23 0.3664(4) 0.9775(4) 0.3790(3) 0.0619(17) Uani d . 1 . .
H H23 0.3509 1.0276 0.3634 0.074 Uiso calc R 1 . .
C C24 0.4092(5) 0.9816(4) 0.4239(3) 0.0642(18) Uani d . 1 . .
H H24 0.4218 1.0337 0.4378 0.077 Uiso calc R 1 . .
C C25 0.4328(5) 0.9084(4) 0.4476(3) 0.0574(18) Uani d . 1 . .
H H25 0.4641 0.9109 0.4772 0.069 Uiso calc R 1 . .
C C26 0.4098(3) 0.8304(3) 0.42720(19) 0.0360(11) Uani d . 1 . .
C C27 0.4273(3) 0.7417(3) 0.44390(16) 0.0390(11) Uani d . 1 . .
C C28 0.3992(4) 0.6902(3) 0.40008(17) 0.0391(11) Uani d . 1 . .
C C29 0.5275(4) 0.7205(4) 0.4685(2) 0.0445(14) Uani d . 1 . .
H H29A 0.5524 0.6731 0.4545 0.053 Uiso calc R 1 . .
H H29B 0.5693 0.7685 0.4683 0.053 Uiso calc R 1 . .
C C30 0.4324(3) 0.6537(3) 0.51070(16) 0.0384(11) Uani d . 1 . .
H H30 0.4379 0.5992 0.4963 0.046 Uiso calc R 1 . .
C C31 0.3634(3) 0.7113(3) 0.47756(16) 0.0388(11) Uani d . 1 . .
C C32 0.6039(5) 0.6535(5) 0.5385(2) 0.0609(18) Uani d . 1 . .
H H32A 0.5956 0.6404 0.5679 0.091 Uiso calc R 1 . .
H H32B 0.6596 0.6878 0.5403 0.091 Uiso calc R 1 . .
H H32C 0.6113 0.6021 0.5230 0.091 Uiso calc R 1 . .
C C33 0.3986(4) 0.6381(4) 0.55392(18) 0.0401(13) Uani d . 1 . .
C C34 0.3450(5) 0.5668(4) 0.5557(2) 0.0597(18) Uani d . 1 . .
H H34 0.3347 0.5284 0.5323 0.072 Uiso calc R 1 . .
C C35 0.3062(6) 0.5526(6) 0.5931(3) 0.081(3) Uani d . 1 . .
H H35 0.2666 0.5066 0.5944 0.097 Uiso calc R 1 . .
C C36 0.3282(6) 0.6091(6) 0.6286(3) 0.076(2) Uani d . 1 . .
H H36 0.3058 0.5982 0.6543 0.091 Uiso calc R 1 . .
C C37 0.3791(6) 0.6767(5) 0.6269(2) 0.073(2) Uani d . 1 . .
H H37 0.3908 0.7139 0.6508 0.087 Uiso calc R 1 . .
C C38 0.4162(5) 0.6931(4) 0.5890(2) 0.0545(16) Uani d . 1 . .
H H38 0.4526 0.7413 0.5877 0.065 Uiso calc R 1 . .
C C39 0.3304(4) 0.7836(4) 0.50075(18) 0.0462(13) Uani d . 1 . .
C C40 0.2798(4) 0.6639(4) 0.4556(2) 0.0482(15) Uani d . 1 . .
C C41 0.5833(3) 0.3617(3) 0.33911(17) 0.0387(11) Uani d . 1 . .
C C42 0.6212(5) 0.3355(4) 0.3813(2) 0.0476(15) Uani d . 1 . .
H H42 0.6285 0.2785 0.3883 0.057 Uiso calc R 1 . .
C C43 0.6487(4) 0.3979(4) 0.4138(2) 0.0595(16) Uani d . 1 . .
H H43 0.6752 0.3822 0.4428 0.071 Uiso calc R 1 . .
C C44 0.6370(4) 0.4812(4) 0.4031(2) 0.0628(17) Uani d . 1 . .
H H44 0.6532 0.5214 0.4255 0.075 Uiso calc R 1 . .
C C45 0.6009(5) 0.5082(4) 0.3590(2) 0.0545(18) Uani d . 1 . .
H H45 0.5955 0.5653 0.3517 0.065 Uiso calc R 1 . .
C C46 0.5736(4) 0.4454(3) 0.32667(19) 0.0369(11) Uani d . 1 . .
C C47 0.5280(4) 0.4517(3) 0.27773(18) 0.0412(12) Uani d . 1 . .
C C48 0.5057(4) 0.3566(4) 0.2666(2) 0.0473(15) Uani d . 1 . .
C C49 0.4408(5) 0.5089(4) 0.2629(3) 0.0576(18) Uani d . 1 . .
H H49A 0.3862 0.4758 0.2486 0.069 Uiso calc R 1 . .
H H49B 0.4251 0.5376 0.2884 0.069 Uiso calc R 1 . .
C C50 0.5240(4) 0.5239(3) 0.20686(18) 0.0444(12) Uani d . 1 . .
H H50 0.4858 0.4787 0.1902 0.053 Uiso calc R 1 . .
C C51 0.5967(3) 0.4840(3) 0.24662(18) 0.0407(12) Uani d . 1 . .
C C52 0.3795(5) 0.6080(5) 0.2036(3) 0.068(2) Uani d . 1 . .
H H52A 0.3438 0.6372 0.2221 0.102 Uiso calc R 1 . .
H H52B 0.3409 0.5643 0.1874 0.102 Uiso calc R 1 . .
H H52C 0.3983 0.6471 0.1832 0.102 Uiso calc R 1 . .
C C53 0.5665(4) 0.5768(4) 0.1750(2) 0.0469(15) Uani d . 1 . .
C C54 0.5981(5) 0.6575(4) 0.1841(2) 0.0525(16) Uani d . 1 . .
H H54 0.5917 0.6826 0.2107 0.063 Uiso calc R 1 . .
C C55 0.6387(6) 0.7021(5) 0.1550(3) 0.074(2) Uani d . 1 . .
H H55 0.6586 0.7571 0.1622 0.089 Uiso calc R 1 . .
C C56 0.6509(6) 0.6690(6) 0.1164(3) 0.077(3) Uani d . 1 . .
H H56 0.6798 0.6999 0.0971 0.093 Uiso calc R 1 . .
C C57 0.6195(6) 0.5884(7) 0.1065(3) 0.084(3) Uani d . 1 . .
H H57 0.6277 0.5641 0.0799 0.101 Uiso calc R 1 . .
C C58 0.5758(5) 0.5417(5) 0.1349(2) 0.0617(18) Uani d . 1 . .
H H58 0.5532 0.4877 0.1271 0.074 Uiso calc R 1 . .
C C59 0.6572(4) 0.4177(4) 0.2320(3) 0.0554(16) Uani d . 1 . .
C C60 0.6622(4) 0.5478(4) 0.2700(2) 0.0445(13) Uani d . 1 . .
C C61 0.0914(3) 0.4266(3) 0.34933(19) 0.0401(12) Uani d . 1 . .
C C62 0.1147(5) 0.3531(4) 0.3747(2) 0.0506(17) Uani d . 1 . .
H H62 0.1421 0.3556 0.4048 0.061 Uiso calc R 1 . .
C C63 0.0954(5) 0.2774(4) 0.3531(3) 0.0630(17) Uani d . 1 . .
H H63 0.1118 0.2274 0.3687 0.076 Uiso calc R 1 . .
C C64 0.0519(6) 0.2739(4) 0.3086(3) 0.065(2) Uani d . 1 . .
H H64 0.0370 0.2215 0.2953 0.078 Uiso calc R 1 . .
C C65 0.0302(5) 0.3457(4) 0.2836(2) 0.0541(17) Uani d . 1 . .
H H65 0.0025 0.3428 0.2535 0.065 Uiso calc R 1 . .
C C66 0.0512(4) 0.4239(3) 0.30506(19) 0.0400(12) Uani d . 1 . .
C C67 0.0322(3) 0.5126(3) 0.28778(16) 0.0373(11) Uani d . 1 . .
C C68 0.0611(4) 0.5636(3) 0.33100(17) 0.0413(11) Uani d . 1 . .
C C69 -0.0690(4) 0.5321(4) 0.2623(2) 0.0540(17) Uani d . 1 . .
H H69A -0.1100 0.4836 0.2625 0.065 Uiso calc R 1 . .
H H69B -0.0953 0.5795 0.2757 0.065 Uiso calc R 1 . .
C C70 0.0253(3) 0.6005(3) 0.22002(16) 0.0382(11) Uani d . 1 . .
H H70 0.0187 0.6551 0.2342 0.046 Uiso calc R 1 . .
C C71 0.0952(3) 0.5429(3) 0.25311(16) 0.0380(11) Uani d . 1 . .
C C72 -0.1442(4) 0.6002(4) 0.1939(2) 0.0535(16) Uani d . 1 . .
H H72A -0.2006 0.5671 0.1927 0.080 Uiso calc R 1 . .
H H72B -0.1370 0.6129 0.1643 0.080 Uiso calc R 1 . .
H H72C -0.1492 0.6518 0.2097 0.080 Uiso calc R 1 . .
C C73 0.0560(4) 0.6148(3) 0.17656(18) 0.0387(12) Uani d . 1 . .
C C74 0.1120(4) 0.6823(4) 0.1719(2) 0.0543(16) Uani d . 1 . .
H H74 0.1281 0.7210 0.1950 0.065 Uiso calc R 1 . .
C C75 0.1452(5) 0.6936(5) 0.1331(3) 0.070(2) Uani d . 1 . .
H H75 0.1830 0.7403 0.1307 0.084 Uiso calc R 1 . .
C C76 0.1245(6) 0.6395(6) 0.0989(3) 0.078(2) Uani d . 1 . .
H H76 0.1499 0.6466 0.0736 0.093 Uiso calc R 1 . .
C C77 0.0632(6) 0.5718(5) 0.1024(2) 0.0692(19) Uani d . 1 . .
H H77 0.0446 0.5353 0.0785 0.083 Uiso calc R 1 . .
C C78 0.0305(5) 0.5589(4) 0.1408(2) 0.0576(16) Uani d . 1 . .
H H78 -0.0085 0.5130 0.1431 0.069 Uiso calc R 1 . .
C C79 0.1282(4) 0.4718(4) 0.2300(2) 0.0527(15) Uani d . 1 . .
C C80 0.1817(4) 0.5926(4) 0.27405(19) 0.0483(14) Uani d . 1 . .

loop_
_atom_site_aniso_label
_atom_site_aniso_U_11
_atom_site_aniso_U_22
_atom_site_aniso_U_33
_atom_site_aniso_U_12
_atom_site_aniso_U_13
_atom_site_aniso_U_23
O1 0.087(3) 0.075(3) 0.055(3) -0.038(3) 0.000(2) -0.001(2)
O2 0.090(3) 0.034(2) 0.061(3) 0.007(2) 0.027(2) -0.0034(18)
O3 0.106(4) 0.077(3) 0.050(2) -0.044(3) -0.003(2) 0.000(2)
O4 0.098(3) 0.033(2) 0.066(3) 0.004(2) 0.032(2) 0.0004(18)
N1 0.056(3) 0.030(2) 0.054(3) -0.013(2) 0.017(2) 0.001(2)
N2 0.054(3) 0.035(3) 0.067(3) 0.011(2) 0.034(3) 0.017(2)
N3 0.067(3) 0.058(3) 0.108(5) 0.015(3) 0.040(3) 0.000(3)
N4 0.073(4) 0.046(3) 0.086(5) -0.019(3) 0.022(3) -0.001(3)
N5 0.042(3) 0.035(2) 0.036(3) -0.006(2) 0.012(2) 0.003(2)
N6 0.031(2) 0.054(3) 0.043(3) 0.0048(19) 0.0055(19) 0.010(2)
N7 0.099(5) 0.078(4) 0.076(4) 0.030(4) 0.032(4) 0.001(3)
N8 0.052(3) 0.104(5) 0.052(3) -0.011(3) 0.004(3) -0.010(3)
N9 0.059(3) 0.030(2) 0.051(3) -0.002(2) 0.014(2) -0.006(2)
N10 0.042(3) 0.057(3) 0.062(3) 0.014(2) 0.021(2) 0.028(3)
N11 0.078(4) 0.050(3) 0.124(5) 0.003(3) 0.043(4) -0.011(3)
N12 0.062(4) 0.057(3) 0.087(5) -0.003(3) 0.025(3) -0.004(3)
N13 0.057(3) 0.036(3) 0.041(3) -0.004(2) 0.009(2) -0.003(2)
N14 0.039(3) 0.042(2) 0.047(3) 0.002(2) 0.012(2) 0.003(2)
N15 0.093(4) 0.069(4) 0.078(4) 0.039(3) 0.040(4) 0.006(3)
N16 0.049(3) 0.100(5) 0.056(3) -0.017(3) 0.009(3) 0.003(3)
C1 0.036(2) 0.034(3) 0.046(3) -0.006(2) 0.021(2) 0.003(2)
C2 0.037(3) 0.049(4) 0.055(4) -0.002(3) 0.014(3) 0.011(3)
C3 0.049(3) 0.078(5) 0.047(3) -0.016(3) 0.012(2) 0.003(3)
C4 0.070(4) 0.075(5) 0.053(4) -0.032(3) 0.027(3) -0.019(3)
C5 0.052(4) 0.033(3) 0.057(4) -0.008(3) 0.029(3) -0.002(3)
C6 0.037(3) 0.027(3) 0.057(4) 0.001(2) 0.021(3) -0.004(3)
C7 0.040(3) 0.034(3) 0.052(3) -0.005(2) 0.018(2) 0.003(2)
C8 0.047(3) 0.034(3) 0.054(4) -0.010(2) 0.017(3) 0.004(3)
C9 0.036(3) 0.062(4) 0.069(4) 0.006(3) 0.021(3) 0.024(3)
C10 0.041(3) 0.046(3) 0.049(3) 0.000(2) 0.017(2) 0.009(2)
C11 0.046(3) 0.028(3) 0.051(3) 0.001(2) 0.013(2) 0.009(2)
C12 0.064(4) 0.074(5) 0.080(5) 0.023(4) 0.033(4) 0.030(4)
C13 0.037(3) 0.048(3) 0.053(4) 0.003(3) 0.011(2) 0.010(3)
C14 0.057(4) 0.057(4) 0.067(4) 0.013(3) 0.027(3) 0.015(3)
C15 0.052(4) 0.048(4) 0.084(5) 0.006(3) 0.021(4) 0.020(4)
C16 0.068(4) 0.074(5) 0.092(6) 0.030(4) 0.049(4) 0.051(5)
C17 0.069(4) 0.087(5) 0.053(4) 0.009(4) 0.028(3) 0.028(4)
C18 0.057(4) 0.063(4) 0.054(4) -0.007(3) 0.010(3) 0.009(3)
C19 0.048(3) 0.039(3) 0.055(4) -0.006(3) 0.023(3) 0.003(3)
C20 0.041(3) 0.034(3) 0.059(4) -0.002(2) 0.018(3) 0.008(3)
C21 0.038(3) 0.038(3) 0.048(3) -0.001(2) 0.021(2) 0.003(2)
C22 0.042(3) 0.052(4) 0.057(4) 0.006(3) 0.017(3) 0.015(3)
C23 0.062(4) 0.034(3) 0.098(5) 0.010(3) 0.037(4) 0.020(3)
C24 0.077(4) 0.035(3) 0.088(5) -0.005(3) 0.037(4) -0.009(4)
C25 0.056(4) 0.044(4) 0.073(5) -0.011(3) 0.015(3) -0.019(3)
C26 0.033(2) 0.031(3) 0.047(3) 0.002(2) 0.015(2) -0.001(2)
C27 0.040(3) 0.043(3) 0.037(3) 0.005(2) 0.015(2) 0.002(2)
C28 0.047(3) 0.034(3) 0.041(3) -0.001(2) 0.018(2) 0.001(2)
C29 0.037(3) 0.050(4) 0.051(4) 0.004(2) 0.020(3) 0.007(3)
C30 0.038(3) 0.039(3) 0.037(3) 0.002(2) 0.005(2) 0.000(2)
C31 0.035(2) 0.046(3) 0.036(3) 0.001(2) 0.009(2) 0.004(2)
C32 0.041(3) 0.076(4) 0.062(4) 0.020(3) 0.003(3) 0.012(3)
C33 0.038(3) 0.048(3) 0.033(3) 0.001(3) 0.002(2) 0.007(3)
C34 0.072(4) 0.046(4) 0.057(4) -0.009(3) 0.004(3) 0.004(3)
C35 0.064(4) 0.086(6) 0.088(6) -0.026(4) 0.004(4) 0.045(5)
C36 0.079(5) 0.100(6) 0.054(4) 0.021(5) 0.025(4) 0.027(4)
C37 0.107(6) 0.072(5) 0.037(4) 0.018(4) 0.011(4) 0.004(3)
C38 0.070(4) 0.050(4) 0.039(3) -0.010(3) 0.002(3) -0.002(3)
C39 0.048(3) 0.056(4) 0.039(3) 0.009(3) 0.018(2) 0.004(3)
C40 0.037(3) 0.067(4) 0.043(3) 0.002(3) 0.013(3) 0.008(3)
C41 0.036(2) 0.041(3) 0.040(3) 0.002(2) 0.012(2) 0.002(2)
C42 0.046(3) 0.044(3) 0.054(4) -0.003(3) 0.013(3) 0.010(3)
C43 0.053(3) 0.079(5) 0.048(3) -0.015(3) 0.014(3) 0.005(3)
C44 0.072(4) 0.069(4) 0.052(4) -0.025(3) 0.023(3) -0.022(3)
C45 0.072(5) 0.036(3) 0.063(5) -0.012(3) 0.030(4) -0.010(3)
C46 0.042(3) 0.026(2) 0.048(3) -0.008(2) 0.023(2) 0.000(2)
C47 0.038(3) 0.039(3) 0.049(3) 0.004(2) 0.015(2) 0.015(2)
C48 0.051(3) 0.049(3) 0.045(3) -0.016(3) 0.017(3) -0.003(3)
C49 0.048(4) 0.058(4) 0.073(5) 0.007(3) 0.026(3) 0.022(3)
C50 0.041(3) 0.042(3) 0.052(3) 0.001(2) 0.012(2) 0.007(2)
C51 0.037(3) 0.038(3) 0.050(3) -0.003(2) 0.014(2) 0.004(2)
C52 0.049(4) 0.079(5) 0.078(5) 0.021(3) 0.019(3) 0.040(4)
C53 0.042(3) 0.057(4) 0.044(3) 0.000(3) 0.015(2) 0.014(3)
C54 0.061(4) 0.041(3) 0.059(4) 0.009(3) 0.017(3) 0.011(3)
C55 0.069(5) 0.054(4) 0.098(7) 0.005(3) 0.015(4) 0.031(4)
C56 0.054(4) 0.101(7) 0.077(6) 0.006(4) 0.016(4) 0.056(5)
C57 0.083(5) 0.126(8) 0.043(4) 0.044(6) 0.011(4) 0.010(4)
C58 0.070(4) 0.073(4) 0.042(4) 0.005(3) 0.011(3) 0.002(3)
C59 0.047(3) 0.031(3) 0.091(5) 0.000(3) 0.021(3) 0.002(3)
C60 0.046(3) 0.039(3) 0.053(3) 0.005(3) 0.021(3) 0.008(3)
C61 0.031(2) 0.039(3) 0.052(3) -0.001(2) 0.011(2) 0.002(3)
C62 0.050(3) 0.045(4) 0.062(4) 0.004(3) 0.024(3) 0.019(3)
C63 0.067(4) 0.043(4) 0.087(5) 0.012(3) 0.035(4) 0.018(3)
C64 0.077(4) 0.039(4) 0.088(6) -0.006(3) 0.037(4) -0.007(4)
C65 0.068(4) 0.043(4) 0.060(4) -0.011(3) 0.033(3) -0.015(3)
C66 0.041(3) 0.039(3) 0.044(3) 0.003(2) 0.019(2) 0.001(2)
C67 0.035(2) 0.037(3) 0.042(3) 0.004(2) 0.011(2) 0.002(2)
C68 0.052(3) 0.032(3) 0.044(3) 0.003(2) 0.020(2) 0.002(2)
C69 0.039(3) 0.075(5) 0.050(4) 0.007(3) 0.013(3) 0.018(3)
C70 0.036(2) 0.034(3) 0.043(3) 0.001(2) 0.005(2) -0.003(2)
C71 0.036(3) 0.042(3) 0.037(3) 0.004(2) 0.010(2) 0.002(2)
C72 0.036(3) 0.062(4) 0.060(4) 0.006(3) 0.004(3) 0.012(3)
C73 0.036(3) 0.041(3) 0.040(3) 0.002(2) 0.008(2) 0.007(2)
C74 0.045(3) 0.061(4) 0.053(4) 0.002(3) 0.001(3) 0.002(3)
C75 0.054(4) 0.078(5) 0.079(6) -0.006(3) 0.017(4) 0.032(4)
C76 0.079(5) 0.104(6) 0.063(5) 0.029(5) 0.043(4) 0.029(4)
C77 0.096(5) 0.073(4) 0.046(4) 0.004(4) 0.033(4) -0.004(3)
C78 0.078(4) 0.051(3) 0.045(3) -0.005(3) 0.016(3) -0.004(3)
C79 0.056(4) 0.051(4) 0.051(3) 0.016(3) 0.011(3) 0.008(3)
C80 0.041(3) 0.068(4) 0.037(3) -0.001(3) 0.010(3) 0.004(3)

loop_
_atom_type_symbol
_atom_type_description
_atom_type_scat_dispersion_real
_atom_type_scat_dispersion_imag
_atom_type_scat_source
C C 0.0033 0.0000 'International Tables Vol C Tables 4.2.6.8 and 6.1.1.4'
H H 0.0000 0.0000 'International Tables Vol C Tables 4.2.6.8 and 6.1.1.4'
N N 0.0061 0.0000 'International Tables Vol C Tables 4.2.6.8 and 6.1.1.4'
O O 0.0106 0.0000 'International Tables Vol C Tables 4.2.6.8 and 6.1.1.4'

loop_
_geom_angle_atom_site_label_1
_geom_angle_atom_site_label_2
_geom_angle_atom_site_label_3
_geom_angle_site_symmetry_1
_geom_angle_site_symmetry_3
_geom_angle
_geom_angle_publ_flag
C8 N1 C1 . . 111.9(4) ?
C8 N1 H1 . . 124.0 ?
C1 N1 H1 . . 124.0 ?
C12 N2 C9 . . 113.2(5) ?
C12 N2 C10 . . 115.5(5) ?
C9 N2 C10 . . 106.3(4) ?
C28 N5 C21 . . 112.0(5) ?
C28 N5 H5 . . 124.0 ?
C21 N5 H5 . . 124.0 ?
C30 N6 C32 . . 114.5(5) ?
C30 N6 C29 . . 105.0(4) ?
C32 N6 C29 . . 113.2(5) ?
C48 N9 C41 . . 111.8(5) ?
C48 N9 H9 . . 124.1 ?
C41 N9 H9 . . 124.1 ?
C50 N10 C49 . . 105.6(5) ?
C50 N10 C52 . . 113.3(5) ?
C49 N10 C52 . . 111.2(5) ?
C68 N13 C61 . . 110.5(5) ?
C68 N13 H13 . . 124.8 ?
C61 N13 H13 . . 124.8 ?
C70 N14 C69 . . 107.0(4) ?
C70 N14 C72 . . 111.2(4) ?
C69 N14 C72 . . 111.2(5) ?
C2 C1 C6 . . 122.8(5) ?
C2 C1 N1 . . 127.5(5) ?
C6 C1 N1 . . 109.6(5) ?
C1 C2 C3 . . 117.2(6) ?
C1 C2 H2 . . 121.4 ?
C3 C2 H2 . . 121.4 ?
C4 C3 C2 . . 120.7(6) ?
C4 C3 H3 . . 119.7 ?
C2 C3 H3 . . 119.7 ?
C3 C4 C5 . . 121.5(6) ?
C3 C4 H4 . . 119.2 ?
C5 C4 H4 . . 119.2 ?
C4 C5 C6 . . 118.7(6) ?
C4 C5 H5A . . 120.7 ?
C6 C5 H5A . . 120.7 ?
C1 C6 C5 . . 119.1(6) ?
C1 C6 C7 . . 108.9(5) ?
C5 C6 C7 . . 132.0(5) ?
C6 C7 C8 . . 102.0(4) ?
C6 C7 C9 . . 116.1(5) ?
C8 C7 C9 . . 113.9(5) ?
C6 C7 C11 . . 117.0(4) ?
C8 C7 C11 . . 107.4(4) ?
C9 C7 C11 . . 100.6(4) ?
O1 C8 N1 . . 127.0(5) ?
O1 C8 C7 . . 126.2(5) ?
N1 C8 C7 . . 106.8(5) ?
N2 C9 C7 . . 107.4(5) ?
N2 C9 H9A . . 110.2 ?
C7 C9 H9A . . 110.2 ?
N2 C9 H9B . . 110.2 ?
C7 C9 H9B . . 110.2 ?
H9A C9 H9B . . 108.5 ?
N2 C10 C13 . . 113.9(4) ?
N2 C10 C11 . . 100.0(4) ?
C13 C10 C11 . . 115.7(4) ?
N2 C10 H10 . . 109.0 ?
C13 C10 H10 . . 109.0 ?
C11 C10 H10 . . 109.0 ?
C19 C11 C20 . . 105.9(4) ?
C19 C11 C10 . . 113.9(5) ?
C20 C11 C10 . . 111.6(4) ?
C19 C11 C7 . . 113.6(4) ?
C20 C11 C7 . . 109.5(5) ?
C10 C11 C7 . . 102.4(4) ?
N2 C12 H12A . . 109.5 ?
N2 C12 H12B . . 109.5 ?
H12A C12 H12B . . 109.5 ?
N2 C12 H12C . . 109.5 ?
H12A C12 H12C . . 109.5 ?
H12B C12 H12C . . 109.5 ?
C14 C13 C18 . . 119.8(6) ?
C14 C13 C10 . . 122.2(6) ?
C18 C13 C10 . . 118.0(5) ?
C13 C14 C15 . . 119.9(7) ?
C13 C14 H14 . . 120.1 ?
C15 C14 H14 . . 120.1 ?
C16 C15 C14 . . 118.9(7) ?
C16 C15 H15 . . 120.6 ?
C14 C15 H15 . . 120.6 ?
C17 C16 C15 . . 122.1(7) ?
C17 C16 H16 . . 119.0 ?
C15 C16 H16 . . 119.0 ?
C16 C17 C18 . . 119.7(7) ?
C16 C17 H17 . . 120.1 ?
C18 C17 H17 . . 120.1 ?
C13 C18 C17 . . 119.6(7) ?
C13 C18 H18 . . 120.2 ?
C17 C18 H18 . . 120.2 ?
N3 C19 C11 . . 175.9(6) ?
N4 C20 C11 . . 176.2(6) ?
C26 C21 C22 . . 122.9(5) ?
C26 C21 N5 . . 109.3(5) ?
C22 C21 N5 . . 127.8(6) ?
C23 C22 C21 . . 116.2(6) ?
C23 C22 H22 . . 121.9 ?
C21 C22 H22 . . 121.9 ?
C22 C23 C24 . . 122.3(6) ?
C22 C23 H23 . . 118.8 ?
C24 C23 H23 . . 118.8 ?
C25 C24 C23 . . 119.8(6) ?
C25 C24 H24 . . 120.1 ?
C23 C24 H24 . . 120.1 ?
C24 C25 C26 . . 120.0(7) ?
C24 C25 H25 . . 120.0 ?
C26 C25 H25 . . 120.0 ?
C21 C26 C25 . . 118.6(5) ?
C21 C26 C27 . . 109.2(4) ?
C25 C26 C27 . . 132.0(6) ?
C26 C27 C29 . . 116.9(5) ?
C26 C27 C28 . . 101.6(4) ?
C29 C27 C28 . . 111.4(4) ?
C26 C27 C31 . . 115.3(4) ?
C29 C27 C31 . . 102.9(4) ?
C28 C27 C31 . . 108.8(4) ?
O2 C28 N5 . . 127.4(5) ?
O2 C28 C27 . . 125.2(5) ?
N5 C28 C27 . . 107.4(4) ?
N6 C29 C27 . . 106.9(4) ?
N6 C29 H29A . . 110.3 ?
C27 C29 H29A . . 110.3 ?
N6 C29 H29B . . 110.3 ?
C27 C29 H29B . . 110.3 ?
H29A C29 H29B . . 108.6 ?
N6 C30 C33 . . 116.1(4) ?
N6 C30 C31 . . 101.4(4) ?
C33 C30 C31 . . 112.9(4) ?
N6 C30 H30 . . 108.7 ?
C33 C30 H30 . . 108.7 ?
C31 C30 H30 . . 108.7 ?
C40 C31 C39 . . 107.8(4) ?
C40 C31 C30 . . 110.6(5) ?
C39 C31 C30 . . 111.3(4) ?
C40 C31 C27 . . 112.7(4) ?
C39 C31 C27 . . 111.4(4) ?
C30 C31 C27 . . 103.1(4) ?
N6 C32 H32A . . 109.5 ?
N6 C32 H32B . . 109.5 ?
H32A C32 H32B . . 109.5 ?
N6 C32 H32C . . 109.5 ?
H32A C32 H32C . . 109.5 ?
H32B C32 H32C . . 109.5 ?
C38 C33 C34 . . 120.4(6) ?
C38 C33 C30 . . 122.9(5) ?
C34 C33 C30 . . 116.7(5) ?
C33 C34 C35 . . 119.1(7) ?
C33 C34 H34 . . 120.4 ?
C35 C34 H34 . . 120.4 ?
C36 C35 C34 . . 118.4(7) ?
C36 C35 H35 . . 120.8 ?
C34 C35 H35 . . 120.8 ?
C37 C36 C35 . . 122.3(8) ?
C37 C36 H36 . . 118.8 ?
C35 C36 H36 . . 118.8 ?
C36 C37 C38 . . 119.9(7) ?
C36 C37 H37 . . 120.0 ?
C38 C37 H37 . . 120.0 ?
C33 C38 C37 . . 119.7(7) ?
C33 C38 H38 . . 120.1 ?
C37 C38 H38 . . 120.1 ?
N7 C39 C31 . . 178.6(7) ?
N8 C40 C31 . . 177.4(7) ?
C42 C41 C46 . . 123.6(5) ?
C42 C41 N9 . . 127.3(5) ?
C46 C41 N9 . . 109.1(5) ?
C41 C42 C43 . . 117.5(6) ?
C41 C42 H42 . . 121.3 ?
C43 C42 H42 . . 121.3 ?
C44 C43 C42 . . 120.6(6) ?
C44 C43 H43 . . 119.7 ?
C42 C43 H43 . . 119.7 ?
C43 C44 C45 . . 121.8(6) ?
C43 C44 H44 . . 119.1 ?
C45 C44 H44 . . 119.1 ?
C46 C45 C44 . . 117.2(6) ?
C46 C45 H45 . . 121.4 ?
C44 C45 H45 . . 121.4 ?
C41 C46 C45 . . 119.2(6) ?
C41 C46 C47 . . 109.7(5) ?
C45 C46 C47 . . 131.0(5) ?
C46 C47 C49 . . 119.5(5) ?
C46 C47 C48 . . 100.4(4) ?
C49 C47 C48 . . 112.7(5) ?
C46 C47 C51 . . 115.0(4) ?
C49 C47 C51 . . 101.6(4) ?
C48 C47 C51 . . 107.6(5) ?
O3 C48 N9 . . 126.9(6) ?
O3 C48 C47 . . 124.9(5) ?
N9 C48 C47 . . 108.2(5) ?
N10 C49 C47 . . 106.6(5) ?
N10 C49 H49A . . 110.4 ?
C47 C49 H49A . . 110.4 ?
N10 C49 H49B . . 110.4 ?
C47 C49 H49B . . 110.4 ?
H49A C49 H49B . . 108.6 ?
N10 C50 C53 . . 115.1(4) ?
N10 C50 C51 . . 98.7(4) ?
C53 C50 C51 . . 115.7(4) ?
N10 C50 H50 . . 108.9 ?
C53 C50 H50 . . 108.9 ?
C51 C50 H50 . . 108.9 ?
C60 C51 C59 . . 106.1(4) ?
C60 C51 C50 . . 111.2(4) ?
C59 C51 C50 . . 112.6(5) ?
C60 C51 C47 . . 110.0(5) ?
C59 C51 C47 . . 115.3(4) ?
C50 C51 C47 . . 101.6(4) ?
N10 C52 H52A . . 109.5 ?
N10 C52 H52B . . 109.5 ?
H52A C52 H52B . . 109.5 ?
N10 C52 H52C . . 109.5 ?
H52A C52 H52C . . 109.5 ?
H52B C52 H52C . . 109.5 ?
C54 C53 C58 . . 118.0(6) ?
C54 C53 C50 . . 123.3(6) ?
C58 C53 C50 . . 118.7(6) ?
C55 C54 C53 . . 121.3(7) ?
C55 C54 H54 . . 119.3 ?
C53 C54 H54 . . 119.3 ?
C56 C55 C54 . . 122.1(8) ?
C56 C55 H55 . . 119.0 ?
C54 C55 H55 . . 119.0 ?
C55 C56 C57 . . 117.7(7) ?
C55 C56 H56 . . 121.1 ?
C57 C56 H56 . . 121.1 ?
C56 C57 C58 . . 121.8(8) ?
C56 C57 H57 . . 119.1 ?
C58 C57 H57 . . 119.1 ?
C53 C58 C57 . . 119.1(7) ?
C53 C58 H58 . . 120.4 ?
C57 C58 H58 . . 120.4 ?
N11 C59 C51 . . 176.0(7) ?
N12 C60 C51 . . 176.3(6) ?
C66 C61 C62 . . 122.1(5) ?
C66 C61 N13 . . 109.9(5) ?
C62 C61 N13 . . 128.0(6) ?
C63 C62 C61 . . 117.2(6) ?
C63 C62 H62 . . 121.4 ?
C61 C62 H62 . . 121.4 ?
C62 C63 C64 . . 121.2(6) ?
C62 C63 H63 . . 119.4 ?
C64 C63 H63 . . 119.4 ?
C65 C64 C63 . . 121.6(6) ?
C65 C64 H64 . . 119.2 ?
C63 C64 H64 . . 119.2 ?
C64 C65 C66 . . 117.8(7) ?
C64 C65 H65 . . 121.1 ?
C66 C65 H65 . . 121.1 ?
C61 C66 C65 . . 120.0(5) ?
C61 C66 C67 . . 109.3(5) ?
C65 C66 C67 . . 130.5(5) ?
C66 C67 C69 . . 116.8(5) ?
C66 C67 C68 . . 100.9(4) ?
C69 C67 C68 . . 113.2(5) ?
C66 C67 C71 . . 115.2(4) ?
C69 C67 C71 . . 101.9(4) ?
C68 C67 C71 . . 109.1(4) ?
O4 C68 N13 . . 125.2(5) ?
O4 C68 C67 . . 125.9(5) ?
N13 C68 C67 . . 108.8(4) ?
N14 C69 C67 . . 106.3(5) ?
N14 C69 H69A . . 110.5 ?
C67 C69 H69A . . 110.5 ?
N14 C69 H69B . . 110.5 ?
C67 C69 H69B . . 110.5 ?
H69A C69 H69B . . 108.7 ?
N14 C70 C73 . . 115.4(4) ?
N14 C70 C71 . . 99.3(4) ?
C73 C70 C71 . . 113.4(4) ?
N14 C70 H70 . . 109.5 ?
C73 C70 H70 . . 109.5 ?
C71 C70 H70 . . 109.5 ?
C79 C71 C80 . . 106.9(5) ?
C79 C71 C70 . . 111.3(4) ?
C80 C71 C70 . . 109.6(4) ?
C79 C71 C67 . . 112.1(4) ?
C80 C71 C67 . . 113.7(4) ?
C70 C71 C67 . . 103.3(4) ?
N14 C72 H72A . . 109.5 ?
N14 C72 H72B . . 109.5 ?
H72A C72 H72B . . 109.5 ?
N14 C72 H72C . . 109.5 ?
H72A C72 H72C . . 109.5 ?
H72B C72 H72C . . 109.5 ?
C74 C73 C78 . . 118.5(6) ?
C74 C73 C70 . . 119.9(5) ?
C78 C73 C70 . . 121.6(5) ?
C73 C74 C75 . . 120.6(7) ?
C73 C74 H74 . . 119.7 ?
C75 C74 H74 . . 119.7 ?
C76 C75 C74 . . 122.2(7) ?
C76 C75 H75 . . 118.9 ?
C74 C75 H75 . . 118.9 ?
C75 C76 C77 . . 117.8(7) ?
C75 C76 H76 . . 121.1 ?
C77 C76 H76 . . 121.1 ?
C78 C77 C76 . . 120.7(7) ?
C78 C77 H77 . . 119.6 ?
C76 C77 H77 . . 119.6 ?
C77 C78 C73 . . 120.0(6) ?
C77 C78 H78 . . 120.0 ?
C73 C78 H78 . . 120.0 ?
N15 C79 C71 . . 178.2(7) ?
N16 C80 C71 . . 178.0(7) ?

loop_
_geom_bond_atom_site_label_1
_geom_bond_atom_site_label_2
_geom_bond_site_symmetry_2
_geom_bond_distance
_geom_bond_publ_flag
O1 C8 . 1.215(7) ?
O2 C28 . 1.209(6) ?
O3 C48 . 1.223(7) ?
O4 C68 . 1.232(6) ?
N1 C8 . 1.352(8) ?
N1 C1 . 1.406(7) ?
N1 H1 . 0.8600 ?
N2 C12 . 1.441(8) ?
N2 C9 . 1.464(8) ?
N2 C10 . 1.465(7) ?
N3 C19 . 1.160(7) ?
N4 C20 . 1.133(7) ?
N5 C28 . 1.350(7) ?
N5 C21 . 1.399(7) ?
N5 H5 . 0.8600 ?
N6 C30 . 1.449(7) ?
N6 C32 . 1.450(7) ?
N6 C29 . 1.480(8) ?
N7 C39 . 1.125(8) ?
N8 C40 . 1.153(8) ?
N9 C48 . 1.338(8) ?
N9 C41 . 1.413(7) ?
N9 H9 . 0.8600 ?
N10 C50 . 1.443(7) ?
N10 C49 . 1.450(8) ?
N10 C52 . 1.492(8) ?
N11 C59 . 1.121(8) ?
N12 C60 . 1.142(8) ?
N13 C68 . 1.344(7) ?
N13 C61 . 1.410(7) ?
N13 H13 . 0.8600 ?
N14 C70 . 1.445(6) ?
N14 C69 . 1.452(8) ?
N14 C72 . 1.467(7) ?
N15 C79 . 1.152(8) ?
N16 C80 . 1.111(8) ?
C1 C2 . 1.376(8) ?
C1 C6 . 1.380(7) ?
C2 C3 . 1.384(9) ?
C2 H2 . 0.9300 ?
C3 C4 . 1.374(9) ?
C3 H3 . 0.9300 ?
C4 C5 . 1.375(9) ?
C4 H4 . 0.9300 ?
C5 C6 . 1.384(8) ?
C5 H5A . 0.9300 ?
C6 C7 . 1.496(8) ?
C7 C8 . 1.560(8) ?
C7 C9 . 1.572(8) ?
C7 C11 . 1.604(7) ?
C9 H9A . 0.9700 ?
C9 H9B . 0.9700 ?
C10 C13 . 1.515(7) ?
C10 C11 . 1.553(7) ?
C10 H10 . 0.9800 ?
C11 C19 . 1.461(8) ?
C11 C20 . 1.472(8) ?
C12 H12A . 0.9600 ?
C12 H12B . 0.9600 ?
C12 H12C . 0.9600 ?
C13 C14 . 1.387(9) ?
C13 C18 . 1.387(9) ?
C14 C15 . 1.400(9) ?
C14 H14 . 0.9300 ?
C15 C16 . 1.378(11) ?
C15 H15 . 0.9300 ?
C16 C17 . 1.346(11) ?
C16 H16 . 0.9300 ?
C17 C18 . 1.403(9) ?
C17 H17 . 0.9300 ?
C18 H18 . 0.9300 ?
C21 C26 . 1.389(8) ?
C21 C22 . 1.395(8) ?
C22 C23 . 1.385(10) ?
C22 H22 . 0.9300 ?
C23 C24 . 1.391(10) ?
C23 H23 . 0.9300 ?
C24 C25 . 1.375(10) ?
C24 H24 . 0.9300 ?
C25 C26 . 1.393(8) ?
C25 H25 . 0.9300 ?
C26 C27 . 1.499(7) ?
C27 C29 . 1.520(8) ?
C27 C28 . 1.555(7) ?
C27 C31 . 1.593(7) ?
C29 H29A . 0.9700 ?
C29 H29B . 0.9700 ?
C30 C33 . 1.525(8) ?
C30 C31 . 1.561(7) ?
C30 H30 . 0.9800 ?
C31 C40 . 1.459(8) ?
C31 C39 . 1.477(8) ?
C32 H32A . 0.9600 ?
C32 H32B . 0.9600 ?
C32 H32C . 0.9600 ?
C33 C38 . 1.370(8) ?
C33 C34 . 1.375(9) ?
C34 C35 . 1.396(11) ?
C34 H34 . 0.9300 ?
C35 C36 . 1.395(13) ?
C35 H35 . 0.9300 ?
C36 C37 . 1.304(11) ?
C36 H36 . 0.9300 ?
C37 C38 . 1.400(10) ?
C37 H37 . 0.9300 ?
C38 H38 . 0.9300 ?
C41 C42 . 1.364(8) ?
C41 C46 . 1.379(7) ?
C42 C43 . 1.401(9) ?
C42 H42 . 0.9300 ?
C43 C44 . 1.361(9) ?
C43 H43 . 0.9300 ?
C44 C45 . 1.415(10) ?
C44 H44 . 0.9300 ?
C45 C46 . 1.405(9) ?
C45 H45 . 0.9300 ?
C46 C47 . 1.515(8) ?
C47 C49 . 1.538(8) ?
C47 C48 . 1.563(8) ?
C47 C51 . 1.594(7) ?
C49 H49A . 0.9700 ?
C49 H49B . 0.9700 ?
C50 C53 . 1.510(8) ?
C50 C51 . 1.568(7) ?
C50 H50 . 0.9800 ?
C51 C60 . 1.466(8) ?
C51 C59 . 1.492(9) ?
C52 H52A . 0.9600 ?
C52 H52B . 0.9600 ?
C52 H52C . 0.9600 ?
C53 C54 . 1.366(8) ?
C53 C58 . 1.384(9) ?
C54 C55 . 1.362(10) ?
C54 H54 . 0.9300 ?
C55 C56 . 1.341(13) ?
C55 H55 . 0.9300 ?
C56 C57 . 1.369(12) ?
C56 H56 . 0.9300 ?
C57 C58 . 1.390(12) ?
C57 H57 . 0.9300 ?
C58 H58 . 0.9300 ?
C61 C66 . 1.365(8) ?
C61 C62 . 1.403(8) ?
C62 C63 . 1.371(10) ?
C62 H62 . 0.9300 ?
C63 C64 . 1.385(10) ?
C63 H63 . 0.9300 ?
C64 C65 . 1.372(10) ?
C64 H64 . 0.9300 ?
C65 C66 . 1.407(8) ?
C65 H65 . 0.9300 ?
C66 C67 . 1.507(7) ?
C67 C69 . 1.536(7) ?
C67 C68 . 1.537(7) ?
C67 C71 . 1.607(7) ?
C69 H69A . 0.9700 ?
C69 H69B . 0.9700 ?
C70 C73 . 1.508(7) ?
C70 C71 . 1.568(7) ?
C70 H70 . 0.9800 ?
C71 C79 . 1.461(8) ?
C71 C80 . 1.500(8) ?
C72 H72A . 0.9600 ?
C72 H72B . 0.9600 ?
C72 H72C . 0.9600 ?
C73 C74 . 1.363(8) ?
C73 C78 . 1.400(8) ?
C74 C75 . 1.383(10) ?
C74 H74 . 0.9300 ?
C75 C76 . 1.341(12) ?
C75 H75 . 0.9300 ?
C76 C77 . 1.408(11) ?
C76 H76 . 0.9300 ?
C77 C78 . 1.371(9) ?
C77 H77 . 0.9300 ?
C78 H78 . 0.9300 ?

loop_
_geom_hbond_atom_site_label_D
_geom_hbond_atom_site_label_H
_geom_hbond_atom_site_label_A
_geom_hbond_site_symmetry_A
_geom_hbond_distance_DH
_geom_hbond_distance_HA
_geom_hbond_distance_DA
_geom_hbond_angle_DHA
_geom_hbond_publ_flag
N1 H1 O2 . 0.86 2.08 2.867(6) 153 yes
N5 H5 N16 . 0.86 2.40 3.184(8) 151 yes
N9 H9 O4 3_545 0.86 2.10 2.874(6) 150 yes
N13 H13 N8 . 0.86 2.33 3.120(8) 152 yes

loop_
_geom_torsion_atom_site_label_1
_geom_torsion_atom_site_label_2
_geom_torsion_atom_site_label_3
_geom_torsion_atom_site_label_4
_geom_torsion_site_symmetry_1
_geom_torsion_site_symmetry_2
_geom_torsion_site_symmetry_3
_geom_torsion_site_symmetry_4
_geom_torsion
_geom_torsion_publ_flag
C8 N1 C1 C2 . . . . -173.9(6) ?
C8 N1 C1 C6 . . . . 2.2(7) ?
C6 C1 C2 C3 . . . . -0.6(8) ?
N1 C1 C2 C3 . . . . 175.0(5) ?
C1 C2 C3 C4 . . . . -1.2(9) ?
C2 C3 C4 C5 . . . . 1.1(9) ?
C3 C4 C5 C6 . . . . 1.0(9) ?
C2 C1 C6 C5 . . . . 2.7(8) ?
N1 C1 C6 C5 . . . . -173.7(5) ?
C2 C1 C6 C7 . . . . 180.0(5) ?
N1 C1 C6 C7 . . . . 3.6(6) ?
C4 C5 C6 C1 . . . . -2.8(8) ?
C4 C5 C6 C7 . . . . -179.3(6) ?
C1 C6 C7 C8 . . . . -7.1(5) ?
C5 C6 C7 C8 . . . . 169.7(6) ?
C1 C6 C7 C9 . . . . -131.5(5) ?
C5 C6 C7 C9 . . . . 45.3(8) ?
C1 C6 C7 C11 . . . . 109.8(5) ?
C5 C6 C7 C11 . . . . -73.4(8) ?
C1 N1 C8 O1 . . . . 174.8(6) ?
C1 N1 C8 C7 . . . . -6.7(7) ?
C6 C7 C8 O1 . . . . -173.3(6) ?
C9 C7 C8 O1 . . . . -47.4(8) ?
C11 C7 C8 O1 . . . . 63.1(8) ?
C6 C7 C8 N1 . . . . 8.3(6) ?
C9 C7 C8 N1 . . . . 134.1(5) ?
C11 C7 C8 N1 . . . . -115.4(5) ?
C12 N2 C9 C7 . . . . -157.0(5) ?
C10 N2 C9 C7 . . . . -29.2(7) ?
C6 C7 C9 N2 . . . . -127.9(6) ?
C8 C7 C9 N2 . . . . 114.0(6) ?
C11 C7 C9 N2 . . . . -0.6(6) ?
C12 N2 C10 C13 . . . . -62.9(7) ?
C9 N2 C10 C13 . . . . 170.7(5) ?
C12 N2 C10 C11 . . . . 173.1(5) ?
C9 N2 C10 C11 . . . . 46.7(5) ?
N2 C10 C11 C19 . . . . -168.5(4) ?
C13 C10 C11 C19 . . . . 68.7(6) ?
N2 C10 C11 C20 . . . . 71.5(5) ?
C13 C10 C11 C20 . . . . -51.2(6) ?
N2 C10 C11 C7 . . . . -45.5(5) ?
C13 C10 C11 C7 . . . . -168.3(4) ?
C6 C7 C11 C19 . . . . -82.2(6) ?
C8 C7 C11 C19 . . . . 31.7(6) ?
C9 C7 C11 C19 . . . . 151.1(5) ?
C6 C7 C11 C20 . . . . 36.0(6) ?
C8 C7 C11 C20 . . . . 149.9(4) ?
C9 C7 C11 C20 . . . . -90.8(5) ?
C6 C7 C11 C10 . . . . 154.5(5) ?
C8 C7 C11 C10 . . . . -91.6(5) ?
C9 C7 C11 C10 . . . . 27.8(5) ?
N2 C10 C13 C14 . . . . -39.1(7) ?
C11 C10 C13 C14 . . . . 75.9(7) ?
N2 C10 C13 C18 . . . . 140.2(5) ?
C11 C10 C13 C18 . . . . -104.7(6) ?
C18 C13 C14 C15 . . . . 1.9(9) ?
C10 C13 C14 C15 . . . . -178.8(5) ?
C13 C14 C15 C16 . . . . -1.6(10) ?
C14 C15 C16 C17 . . . . 0.3(11) ?
C15 C16 C17 C18 . . . . 0.9(11) ?
C14 C13 C18 C17 . . . . -0.7(9) ?
C10 C13 C18 C17 . . . . 179.9(5) ?
C16 C17 C18 C13 . . . . -0.7(10) ?
C28 N5 C21 C26 . . . . -4.2(6) ?
C28 N5 C21 C22 . . . . 174.6(5) ?
C26 C21 C22 C23 . . . . 1.8(9) ?
N5 C21 C22 C23 . . . . -176.9(5) ?
C21 C22 C23 C24 . . . . 0.5(10) ?
C22 C23 C24 C25 . . . . 0.1(11) ?
C23 C24 C25 C26 . . . . -3.0(11) ?
C22 C21 C26 C25 . . . . -4.6(8) ?
N5 C21 C26 C25 . . . . 174.2(5) ?
C22 C21 C26 C27 . . . . -179.7(5) ?
N5 C21 C26 C27 . . . . -0.9(6) ?
C24 C25 C26 C21 . . . . 5.1(9) ?
C24 C25 C26 C27 . . . . 178.9(6) ?
C21 C26 C27 C29 . . . . 126.2(5) ?
C25 C26 C27 C29 . . . . -48.0(8) ?
C21 C26 C27 C28 . . . . 4.7(5) ?
C25 C26 C27 C28 . . . . -169.5(6) ?
C21 C26 C27 C31 . . . . -112.7(5) ?
C25 C26 C27 C31 . . . . 73.1(7) ?
C21 N5 C28 O2 . . . . -173.5(5) ?
C21 N5 C28 C27 . . . . 7.2(6) ?
C26 C27 C28 O2 . . . . 173.5(5) ?
C29 C27 C28 O2 . . . . 48.3(7) ?
C31 C27 C28 O2 . . . . -64.5(6) ?
C26 C27 C28 N5 . . . . -7.1(5) ?
C29 C27 C28 N5 . . . . -132.3(5) ?
C31 C27 C28 N5 . . . . 114.9(4) ?
C30 N6 C29 C27 . . . . 37.0(6) ?
C32 N6 C29 C27 . . . . 162.6(5) ?
C26 C27 C29 N6 . . . . 116.1(5) ?
C28 C27 C29 N6 . . . . -127.8(5) ?
C31 C27 C29 N6 . . . . -11.4(6) ?
C32 N6 C30 C33 . . . . 66.4(6) ?
C29 N6 C30 C33 . . . . -168.8(4) ?
C32 N6 C30 C31 . . . . -170.8(5) ?
C29 N6 C30 C31 . . . . -46.1(5) ?
N6 C30 C31 C40 . . . . 158.4(4) ?
C33 C30 C31 C40 . . . . -76.7(6) ?
N6 C30 C31 C39 . . . . -81.9(5) ?
C33 C30 C31 C39 . . . . 43.0(6) ?
N6 C30 C31 C27 . . . . 37.7(5) ?
C33 C30 C31 C27 . . . . 162.5(4) ?
C26 C27 C31 C40 . . . . 96.6(6) ?
C29 C27 C31 C40 . . . . -135.0(5) ?
C28 C27 C31 C40 . . . . -16.7(6) ?
C26 C27 C31 C39 . . . . -24.7(6) ?
C29 C27 C31 C39 . . . . 103.7(5) ?
C28 C27 C31 C39 . . . . -138.0(4) ?
C26 C27 C31 C30 . . . . -144.1(4) ?
C29 C27 C31 C30 . . . . -15.7(5) ?
C28 C27 C31 C30 . . . . 102.6(4) ?
N6 C30 C33 C38 . . . . 32.4(7) ?
C31 C30 C33 C38 . . . . -84.0(6) ?
N6 C30 C33 C34 . . . . -150.3(5) ?
C31 C30 C33 C34 . . . . 93.2(6) ?
C38 C33 C34 C35 . . . . 2.1(10) ?
C30 C33 C34 C35 . . . . -175.3(6) ?
C33 C34 C35 C36 . . . . -3.8(11) ?
C34 C35 C36 C37 . . . . 3.9(12) ?
C35 C36 C37 C38 . . . . -2.0(12) ?
C34 C33 C38 C37 . . . . -0.1(10) ?
C30 C33 C38 C37 . . . . 177.0(6) ?
C36 C37 C38 C33 . . . . 0.1(11) ?
C48 N9 C41 C42 . . . . 173.2(6) ?
C48 N9 C41 C46 . . . . -5.9(7) ?
C46 C41 C42 C43 . . . . 2.1(9) ?
N9 C41 C42 C43 . . . . -176.8(5) ?
C41 C42 C43 C44 . . . . 0.4(9) ?
C42 C43 C44 C45 . . . . -2.8(9) ?
C43 C44 C45 C46 . . . . 2.6(10) ?
C42 C41 C46 C45 . . . . -2.1(8) ?
N9 C41 C46 C45 . . . . 176.9(5) ?
C42 C41 C46 C47 . . . . -179.3(5) ?
N9 C41 C46 C47 . . . . -0.3(6) ?
C44 C45 C46 C41 . . . . -0.2(9) ?
C44 C45 C46 C47 . . . . 176.3(6) ?
C41 C46 C47 C49 . . . . 128.8(5) ?
C45 C46 C47 C49 . . . . -48.0(8) ?
C41 C46 C47 C48 . . . . 5.1(5) ?
C45 C46 C47 C48 . . . . -171.6(6) ?
C41 C46 C47 C51 . . . . -110.0(5) ?
C45 C46 C47 C51 . . . . 73.2(7) ?
C41 N9 C48 O3 . . . . -173.2(6) ?
C41 N9 C48 C47 . . . . 9.2(7) ?
C46 C47 C48 O3 . . . . 173.8(6) ?
C49 C47 C48 O3 . . . . 45.6(9) ?
C51 C47 C48 O3 . . . . -65.6(8) ?
C46 C47 C48 N9 . . . . -8.5(6) ?
C49 C47 C48 N9 . . . . -136.7(6) ?
C51 C47 C48 N9 . . . . 112.0(5) ?
C50 N10 C49 C47 . . . . 36.7(7) ?
C52 N10 C49 C47 . . . . 159.9(6) ?
C46 C47 C49 N10 . . . . 121.7(6) ?
C48 C47 C49 N10 . . . . -120.8(6) ?
C51 C47 C49 N10 . . . . -5.9(7) ?
C49 N10 C50 C53 . . . . -174.6(5) ?
C52 N10 C50 C53 . . . . 63.5(6) ?
C49 N10 C50 C51 . . . . -50.8(5) ?
C52 N10 C50 C51 . . . . -172.7(5) ?
N10 C50 C51 C60 . . . . -72.3(5) ?
C53 C50 C51 C60 . . . . 51.0(7) ?
N10 C50 C51 C59 . . . . 168.7(4) ?
C53 C50 C51 C59 . . . . -68.0(6) ?
N10 C50 C51 C47 . . . . 44.7(5) ?
C53 C50 C51 C47 . . . . 168.1(5) ?
C46 C47 C51 C60 . . . . -36.1(6) ?
C49 C47 C51 C60 . . . . 94.4(5) ?
C48 C47 C51 C60 . . . . -147.0(5) ?
C46 C47 C51 C59 . . . . 83.9(6) ?
C49 C47 C51 C59 . . . . -145.6(5) ?
C48 C47 C51 C59 . . . . -27.0(6) ?
C46 C47 C51 C50 . . . . -154.0(4) ?
C49 C47 C51 C50 . . . . -23.5(6) ?
C48 C47 C51 C50 . . . . 95.1(5) ?
N10 C50 C53 C54 . . . . 36.5(8) ?
C51 C50 C53 C54 . . . . -77.7(7) ?
N10 C50 C53 C58 . . . . -144.6(6) ?
C51 C50 C53 C58 . . . . 101.1(6) ?
C58 C53 C54 C55 . . . . -0.9(10) ?
C50 C53 C54 C55 . . . . 177.9(6) ?
C53 C54 C55 C56 . . . . -0.8(11) ?
C54 C55 C56 C57 . . . . 1.1(12) ?
C55 C56 C57 C58 . . . . 0.4(12) ?
C54 C53 C58 C57 . . . . 2.3(9) ?
C50 C53 C58 C57 . . . . -176.6(6) ?
C56 C57 C58 C53 . . . . -2.1(11) ?
C68 N13 C61 C66 . . . . 5.4(7) ?
C68 N13 C61 C62 . . . . -172.8(6) ?
C66 C61 C62 C63 . . . . -0.1(9) ?
N13 C61 C62 C63 . . . . 177.9(6) ?
C61 C62 C63 C64 . . . . -2.0(10) ?
C62 C63 C64 C65 . . . . 3.0(11) ?
C63 C64 C65 C66 . . . . -1.8(10) ?
C62 C61 C66 C65 . . . . 1.3(8) ?
N13 C61 C66 C65 . . . . -177.1(5) ?
C62 C61 C66 C67 . . . . 178.4(5) ?
N13 C61 C66 C67 . . . . 0.0(6) ?
C64 C65 C66 C61 . . . . -0.3(9) ?
C64 C65 C66 C67 . . . . -176.7(6) ?
C61 C66 C67 C69 . . . . -127.7(5) ?
C65 C66 C67 C69 . . . . 49.0(8) ?
C61 C66 C67 C68 . . . . -4.5(5) ?
C65 C66 C67 C68 . . . . 172.2(6) ?
C61 C66 C67 C71 . . . . 112.8(5) ?
C65 C66 C67 C71 . . . . -70.5(7) ?
C61 N13 C68 O4 . . . . 174.1(5) ?
C61 N13 C68 C67 . . . . -8.3(6) ?
C66 C67 C68 O4 . . . . -174.7(5) ?
C69 C67 C68 O4 . . . . -49.1(7) ?
C71 C67 C68 O4 . . . . 63.6(6) ?
C66 C67 C68 N13 . . . . 7.7(5) ?
C69 C67 C68 N13 . . . . 133.4(5) ?
C71 C67 C68 N13 . . . . -113.9(5) ?
C70 N14 C69 C67 . . . . -38.3(6) ?
C72 N14 C69 C67 . . . . -159.9(5) ?
C66 C67 C69 N14 . . . . -115.8(5) ?
C68 C67 C69 N14 . . . . 127.7(5) ?
C71 C67 C69 N14 . . . . 10.7(6) ?
C69 N14 C70 C73 . . . . 169.6(4) ?
C72 N14 C70 C73 . . . . -68.8(6) ?
C69 N14 C70 C71 . . . . 48.1(5) ?
C72 N14 C70 C71 . . . . 169.7(5) ?
N14 C70 C71 C79 . . . . 81.6(5) ?
C73 C70 C71 C79 . . . . -41.4(6) ?
N14 C70 C71 C80 . . . . -160.4(4) ?
C73 C70 C71 C80 . . . . 76.6(5) ?
N14 C70 C71 C67 . . . . -38.9(5) ?
C73 C70 C71 C67 . . . . -161.8(4) ?
C66 C67 C71 C79 . . . . 24.9(6) ?
C69 C67 C71 C79 . . . . -102.6(5) ?
C68 C67 C71 C79 . . . . 137.4(5) ?
C66 C67 C71 C80 . . . . -96.5(6) ?
C69 C67 C71 C80 . . . . 136.0(5) ?
C68 C67 C71 C80 . . . . 16.0(6) ?
C66 C67 C71 C70 . . . . 144.8(4) ?
C69 C67 C71 C70 . . . . 17.3(5) ?
C68 C67 C71 C70 . . . . -102.7(4) ?
N14 C70 C73 C74 . . . . 155.5(5) ?
C71 C70 C73 C74 . . . . -91.0(6) ?
N14 C70 C73 C78 . . . . -26.4(7) ?
C71 C70 C73 C78 . . . . 87.2(6) ?
C78 C73 C74 C75 . . . . -1.9(9) ?
C70 C73 C74 C75 . . . . 176.3(5) ?
C73 C74 C75 C76 . . . . -0.3(11) ?
C74 C75 C76 C77 . . . . 3.2(11) ?
C75 C76 C77 C78 . . . . -3.9(11) ?
C76 C77 C78 C73 . . . . 1.8(11) ?
C74 C73 C78 C77 . . . . 1.1(9) ?
C70 C73 C78 C77 . . . . -177.1(6) ?
